data_4311821
loop_
_publ_author_name
'YongBok Go'
'Xiqu Wang'
'Ekaterina V. Anokhina'
'Allan J. Jacobson'

_publ_contact_author_address
;Department of Chemistry
University of Houston
Houston, TX 77204-5003
;
_publ_contact_author_email ajjcob@uh.edu
_publ_contact_author_fax 713-743-2787
_publ_contact_author_name 'Allan J. Jacobson'
_publ_contact_author_phone 713-743-2785
_publ_section_title
;
 A Chain of Changes: Influence of Noncovalent Interactions on the
 One-Dimensional Structures of Nickel(II) Dicarboxylate Coordination
 Polymers with Chelating Aromatic Amine Ligands
;
_journal_name_full 'Inorganic Chemistry'
_journal_page_first 5360
_journal_page_last 5367
_journal_paper_doi 10.1021/ic049341u
_journal_volume 43
_journal_year 2004
_chemical_formula_sum 'C20 H14 N2 Ni O5'
_chemical_formula_weight 421.04
_chemical_name_systematic
;
 ?
;
_space_group_IT_number 2
_symmetry_space_group_name_Hall '-P 1'
_symmetry_space_group_name_H-M 'P -1'
_atom_sites_solution_hydrogens geom
_atom_sites_solution_primary direct
_atom_sites_solution_secondary difmap
_audit_creation_method SHELXL-97
_cell_angle_alpha 115.312(6)
_cell_angle_beta 92.331(7)
_cell_angle_gamma 94.025(7)
_cell_formula_units_Z 2
_cell_length_a 8.618(3)
_cell_length_b 10.058(4)
_cell_length_c 11.353(4)
_cell_measurement_temperature 526(2)
_cell_volume 884.7(6)
_computing_structure_refinement 'SHELXL-97 (Sheldrick, 1997)'
_diffrn_ambient_temperature 526(2)
_diffrn_measured_fraction_theta_full 0.887
_diffrn_measured_fraction_theta_max 0.887
_diffrn_measurement_device_type 'SIEMENS SMART/CCD'
_diffrn_measurement_method 'narrow frame'
_diffrn_radiation_monochromator graphite
_diffrn_radiation_source 'fine-focus sealed tube'
_diffrn_radiation_type MoK\a
_diffrn_radiation_wavelength 0.71073
_diffrn_reflns_av_R_equivalents 0.0304
_diffrn_reflns_av_sigmaI/netI 0.0667
_diffrn_reflns_limit_h_max 11
_diffrn_reflns_limit_h_min -10
_diffrn_reflns_limit_k_max 13
_diffrn_reflns_limit_k_min -11
_diffrn_reflns_limit_l_max 7
_diffrn_reflns_limit_l_min -14
_diffrn_reflns_number 5520
_diffrn_reflns_theta_full 28.28
_diffrn_reflns_theta_max 28.28
_diffrn_reflns_theta_min 2.25
_exptl_absorpt_coefficient_mu 1.133
_exptl_absorpt_correction_T_max 'Tmin/Tmax ratio 0.5999'
_exptl_absorpt_correction_T_min 'Tmin/Tmax ratio 0.5999'
_exptl_absorpt_correction_type multi-scan
_exptl_absorpt_process_details SADABS
_exptl_crystal_colour green
_exptl_crystal_density_diffrn 1.581
_exptl_crystal_density_method 'not measured'
_exptl_crystal_description plate
_exptl_crystal_F_000 432
_exptl_crystal_size_max 0.225
_exptl_crystal_size_mid 0.175
_exptl_crystal_size_min 0.030
_refine_diff_density_max 0.535
_refine_diff_density_min -0.500
_refine_diff_density_rms 0.080
_refine_ls_extinction_method none
_refine_ls_goodness_of_fit_ref 1.026
_refine_ls_hydrogen_treatment mixed
_refine_ls_matrix_type full
_refine_ls_number_parameters 261
_refine_ls_number_reflns 3899
_refine_ls_number_restraints 0
_refine_ls_restrained_S_all 1.026
_refine_ls_R_factor_all 0.0699
_refine_ls_R_factor_gt 0.0454
_refine_ls_shift/su_max 0.001
_refine_ls_shift/su_mean 0.000
_refine_ls_structure_factor_coef Fsqd
_refine_ls_weighting_details 'calc w=1/[\s^2^(Fo^2^)+(0.0520P)^2^+0.0188P] where P=(Fo^2^+2Fc^2^)/3'
_refine_ls_weighting_scheme calc
_refine_ls_wR_factor_gt 0.0984
_refine_ls_wR_factor_ref 0.1072
_reflns_number_gt 2953
_reflns_number_total 3899
_reflns_threshold_expression >2sigma(I)
_cod_data_source_file ic049341usi20040519_043211_4.cif
_cod_data_source_block 3
_cod_depositor_comments
;
The following automatic conversions were performed:
'_exptl_absorpt_correction_type' value 'multiscan' changed to 'multi-scan'
according to '/home/saulius/struct/CIF-dictionaries/cif_core.dic'
dictionary named 'cif_core.dic' version 2.4.1 from 2010-06-29.

Automatic conversion script
Id: cif_fix_enum 1527 2010-12-29 10:47:43Z saulius 
;
_cod_database_code 4311821

loop_
_symmetry_equiv_pos_as_xyz
'x, y, z'
'-x, -y, -z'

loop_
_atom_site_label
_atom_site_type_symbol
_atom_site_fract_x
_atom_site_fract_y
_atom_site_fract_z
_atom_site_U_iso_or_equiv
_atom_site_adp_type
_atom_site_occupancy
_atom_site_symmetry_multiplicity
_atom_site_calc_flag
_atom_site_refinement_flags
_atom_site_disorder_assembly
_atom_site_disorder_group
Ni1 Ni 0.22169(4) 0.77503(4) 0.99952(3) 0.02339(13) Uani 1 1 d . . .
N1 N 0.2747(3) 0.5906(2) 1.0240(2) 0.0245(5) Uani 1 1 d . . .
N2 N 0.4172(3) 0.8647(3) 1.1314(2) 0.0281(5) Uani 1 1 d . . .
O1 O 0.2772(2) 0.6916(2) 0.79484(18) 0.0285(5) Uani 1 1 d . . .
O2 O 0.0441(2) 0.6636(2) 0.85792(18) 0.0321(5) Uani 1 1 d . . .
O3 O 0.0978(2) 0.8285(2) 1.16093(18) 0.0292(5) Uani 1 1 d . . .
O4 O 0.0413(3) 1.0576(2) 1.2047(2) 0.0437(6) Uani 1 1 d . . .
O5W O 0.1973(3) 0.9756(3) 0.9912(2) 0.0345(5) Uani 1 1 d . . .
C1 C 0.2102(3) 0.4510(3) 0.9637(3) 0.0316(7) Uani 1 1 d . . .
H1 H 0.1372 0.4254 0.8931 0.038 Uiso 1 1 calc R . .
C2 C 0.2479(4) 0.3428(3) 1.0022(3) 0.0372(8) Uani 1 1 d . . .
H2 H 0.2043 0.2458 0.9551 0.045 Uiso 1 1 calc R . .
C3 C 0.3489(4) 0.3792(3) 1.1092(3) 0.0366(8) Uani 1 1 d . . .
H3 H 0.3732 0.3078 1.1367 0.044 Uiso 1 1 calc R . .
C4 C 0.4162(3) 0.5264(3) 1.1780(3) 0.0313(7) Uani 1 1 d . . .
C5 C 0.3774(3) 0.6267(3) 1.1289(3) 0.0229(6) Uani 1 1 d . . .
C6 C 0.4504(3) 0.7762(3) 1.1892(3) 0.0247(6) Uani 1 1 d . . .
C7 C 0.5521(3) 0.8219(3) 1.3025(3) 0.0333(7) Uani 1 1 d . . .
C8 C 0.5827(4) 0.7192(4) 1.3541(3) 0.0406(8) Uani 1 1 d . . .
H8 H 0.6474 0.7503 1.4304 0.049 Uiso 1 1 calc R . .
C9 C 0.5195(4) 0.5774(4) 1.2945(3) 0.0412(8) Uani 1 1 d . . .
H9 H 0.5431 0.5120 1.3292 0.049 Uiso 1 1 calc R . .
C10 C 0.6229(4) 0.9690(4) 1.3548(3) 0.0435(8) Uani 1 1 d . . .
H10 H 0.6901 1.0057 1.4302 0.052 Uiso 1 1 calc R . .
C11 C 0.5924(4) 1.0556(4) 1.2946(4) 0.0490(9) Uani 1 1 d . . .
H11 H 0.6404 1.1516 1.3279 0.059 Uiso 1 1 calc R . .
C12 C 0.4894(4) 1.0022(3) 1.1829(3) 0.0373(8) Uani 1 1 d . . .
H12 H 0.4702 1.0637 1.1429 0.045 Uiso 1 1 calc R . .
C13 C 0.1341(3) 0.6450(3) 0.7677(3) 0.0247(6) Uani 1 1 d . . .
C14 C 0.0662(3) 0.5684(3) 0.6286(3) 0.0243(6) Uani 1 1 d . . .
C15 C -0.0932(3) 0.5271(3) 0.6031(3) 0.0287(6) Uani 1 1 d . . .
H15 H -0.1561 0.5450 0.6719 0.034 Uiso 1 1 calc R . .
C16 C 0.1590(3) 0.5410(3) 0.5248(3) 0.0281(6) Uani 1 1 d . . .
H16 H 0.2658 0.5684 0.5412 0.034 Uiso 1 1 calc R . .
C17 C 0.0087(3) 1.1184(3) 1.4678(3) 0.0269(6) Uani 1 1 d . . .
H17 H 0.0149 1.1981 1.4465 0.032 Uiso 1 1 calc R . .
C18 C 0.0204(3) 0.8592(3) 1.4062(3) 0.0253(6) Uani 1 1 d . . .
H18 H 0.0345 0.7649 1.3438 0.030 Uiso 1 1 calc R . .
C19 C 0.0288(3) 0.9774(3) 1.3727(3) 0.0223(6) Uani 1 1 d . . .
C20 C 0.0578(3) 0.9536(3) 1.2356(3) 0.0258(6) Uani 1 1 d . . .
H1W H 0.144(5) 1.021(4) 1.066(4) 0.069(13) Uiso 1 1 d . . .
H2W H 0.137(4) 0.962(4) 0.935(4) 0.045(12) Uiso 1 1 d . . .

loop_
_atom_site_aniso_label
_atom_site_aniso_U_11
_atom_site_aniso_U_22
_atom_site_aniso_U_33
_atom_site_aniso_U_23
_atom_site_aniso_U_13
_atom_site_aniso_U_12
Ni1 0.0282(2) 0.0271(2) 0.01425(18) 0.00886(15) -0.00080(13) 0.00036(14)
N1 0.0247(12) 0.0268(12) 0.0202(12) 0.0091(10) 0.0015(10) -0.0012(9)
N2 0.0325(14) 0.0278(13) 0.0230(12) 0.0108(11) 0.0008(10) -0.0015(10)
O1 0.0286(11) 0.0359(11) 0.0182(10) 0.0097(9) -0.0017(8) 0.0007(9)
O2 0.0314(11) 0.0462(13) 0.0155(10) 0.0112(10) -0.0016(9) -0.0003(9)
O3 0.0396(12) 0.0293(11) 0.0172(10) 0.0083(9) 0.0057(9) 0.0027(9)
O4 0.0791(18) 0.0396(13) 0.0214(11) 0.0183(10) 0.0107(11) 0.0237(12)
O5W 0.0447(15) 0.0380(13) 0.0260(12) 0.0184(11) 0.0038(12) 0.0069(11)
C1 0.0292(16) 0.0319(16) 0.0275(16) 0.0080(14) 0.0015(13) -0.0039(12)
C2 0.0383(18) 0.0253(16) 0.045(2) 0.0119(15) 0.0106(15) -0.0021(13)
C3 0.0427(19) 0.0318(17) 0.0442(19) 0.0232(16) 0.0135(16) 0.0090(14)
C4 0.0298(16) 0.0382(18) 0.0306(16) 0.0182(15) 0.0072(13) 0.0086(13)
C5 0.0219(14) 0.0273(14) 0.0200(13) 0.0106(12) 0.0039(11) 0.0025(11)
C6 0.0231(14) 0.0298(15) 0.0199(14) 0.0101(12) 0.0007(11) 0.0001(11)
C7 0.0275(16) 0.0403(18) 0.0273(16) 0.0114(15) -0.0036(13) -0.0019(13)
C8 0.0363(18) 0.056(2) 0.0294(17) 0.0185(17) -0.0050(14) 0.0071(15)
C9 0.046(2) 0.051(2) 0.0360(19) 0.0270(17) -0.0012(16) 0.0130(16)
C10 0.0377(19) 0.049(2) 0.0337(18) 0.0119(17) -0.0104(15) -0.0092(15)
C11 0.050(2) 0.0363(19) 0.047(2) 0.0095(17) -0.0091(17) -0.0200(16)
C12 0.0439(19) 0.0308(17) 0.0376(18) 0.0171(15) -0.0013(15) -0.0077(14)
C13 0.0317(16) 0.0283(15) 0.0162(13) 0.0117(12) -0.0015(12) 0.0041(12)
C14 0.0326(16) 0.0261(14) 0.0142(13) 0.0091(12) -0.0013(11) 0.0020(11)
C15 0.0302(16) 0.0375(17) 0.0174(14) 0.0109(13) 0.0042(12) 0.0017(12)
C16 0.0273(15) 0.0324(16) 0.0214(14) 0.0093(13) -0.0020(12) -0.0008(12)
C17 0.0352(16) 0.0261(15) 0.0218(14) 0.0125(12) 0.0024(12) 0.0034(12)
C18 0.0355(16) 0.0218(14) 0.0162(13) 0.0056(11) 0.0025(12) 0.0053(11)
C19 0.0226(14) 0.0290(15) 0.0147(12) 0.0088(12) -0.0003(11) 0.0041(11)
C20 0.0276(15) 0.0324(16) 0.0172(13) 0.0107(13) -0.0013(11) 0.0023(12)

loop_
_atom_type_symbol
_atom_type_description
_atom_type_scat_dispersion_real
_atom_type_scat_dispersion_imag
_atom_type_scat_source
C C 0.0033 0.0016 'International Tables Vol C Tables 4.2.6.8 and 6.1.1.4'
O O 0.0106 0.0060 'International Tables Vol C Tables 4.2.6.8 and 6.1.1.4'
Ni Ni 0.3393 1.1124 'International Tables Vol C Tables 4.2.6.8 and 6.1.1.4'
N N 0.0061 0.0033 'International Tables Vol C Tables 4.2.6.8 and 6.1.1.4'
H H 0.0000 0.0000 'International Tables Vol C Tables 4.2.6.8 and 6.1.1.4'

loop_
_geom_angle_atom_site_label_1
_geom_angle_atom_site_label_2
_geom_angle_atom_site_label_3
_geom_angle
_geom_angle_site_symmetry_1
_geom_angle_site_symmetry_3
_geom_angle_publ_flag
O3 Ni1 O2 98.90(9) . . ?
O3 Ni1 N1 86.83(9) . . ?
O2 Ni1 N1 94.40(9) . . ?
O3 Ni1 N2 85.66(9) . . ?
O2 Ni1 N2 172.74(9) . . ?
N1 Ni1 N2 80.15(9) . . ?
O3 Ni1 O5W 93.38(9) . . ?
O2 Ni1 O5W 93.54(10) . . ?
N1 Ni1 O5W 171.94(9) . . ?
N2 Ni1 O5W 91.82(10) . . ?
O3 Ni1 O1 161.12(8) . . ?
O2 Ni1 O1 62.33(8) . . ?
N1 Ni1 O1 96.16(8) . . ?
N2 Ni1 O1 113.22(9) . . ?
O5W Ni1 O1 86.24(9) . . ?
O3 Ni1 C13 130.10(9) . . ?
O2 Ni1 C13 31.25(9) . . ?
N1 Ni1 C13 96.60(9) . . ?
N2 Ni1 C13 144.09(10) . . ?
O5W Ni1 C13 89.44(10) . . ?
O1 Ni1 C13 31.08(8) . . ?
C1 N1 C5 117.8(3) . . ?
C1 N1 Ni1 130.0(2) . . ?
C5 N1 Ni1 111.67(18) . . ?
C12 N2 C6 117.9(3) . . ?
C12 N2 Ni1 129.7(2) . . ?
C6 N2 Ni1 110.94(18) . . ?
C13 O1 Ni1 85.38(16) . . ?
C13 O2 Ni1 91.73(17) . . ?
C20 O3 Ni1 127.97(18) . . ?
Ni1 O5W H1W 99(2) . . ?
Ni1 O5W H2W 109(3) . . ?
H1W O5W H2W 104(4) . . ?
N1 C1 C2 122.7(3) . . ?
N1 C1 H1 118.7 . . ?
C2 C1 H1 118.7 . . ?
C3 C2 C1 119.7(3) . . ?
C3 C2 H2 120.1 . . ?
C1 C2 H2 120.1 . . ?
C2 C3 C4 119.3(3) . . ?
C2 C3 H3 120.3 . . ?
C4 C3 H3 120.3 . . ?
C5 C4 C3 117.1(3) . . ?
C5 C4 C9 119.1(3) . . ?
C3 C4 C9 123.8(3) . . ?
N1 C5 C4 123.3(3) . . ?
N1 C5 C6 116.9(3) . . ?
C4 C5 C6 119.8(3) . . ?
N2 C6 C7 123.7(3) . . ?
N2 C6 C5 117.0(2) . . ?
C7 C6 C5 119.3(3) . . ?
C6 C7 C10 116.3(3) . . ?
C6 C7 C8 119.4(3) . . ?
C10 C7 C8 124.2(3) . . ?
C9 C8 C7 121.3(3) . . ?
C9 C8 H8 119.3 . . ?
C7 C8 H8 119.3 . . ?
C8 C9 C4 120.8(3) . . ?
C8 C9 H9 119.6 . . ?
C4 C9 H9 119.6 . . ?
C11 C10 C7 119.7(3) . . ?
C11 C10 H10 120.1 . . ?
C7 C10 H10 120.1 . . ?
C10 C11 C12 120.4(3) . . ?
C10 C11 H11 119.8 . . ?
C12 C11 H11 119.8 . . ?
N2 C12 C11 122.0(3) . . ?
N2 C12 H12 119.0 . . ?
C11 C12 H12 119.0 . . ?
O1 C13 O2 120.5(2) . . ?
O1 C13 C14 121.1(3) . . ?
O2 C13 C14 118.4(3) . . ?
O1 C13 Ni1 63.54(14) . . ?
O2 C13 Ni1 57.01(14) . . ?
C14 C13 Ni1 175.0(2) . . ?
C15 C14 C16 119.3(3) . . ?
C15 C14 C13 119.3(3) . . ?
C16 C14 C13 121.4(3) . . ?
C14 C15 C16 120.2(3) . 2_566 ?
C14 C15 H15 119.9 . . ?
C16 C15 H15 119.9 2_566 . ?
C15 C16 C14 120.5(3) 2_566 . ?
C15 C16 H16 119.8 2_566 . ?
C14 C16 H16 119.8 . . ?
C18 C17 C19 120.6(3) 2_578 . ?
C18 C17 H17 119.7 2_578 . ?
C19 C17 H17 119.7 . . ?
C17 C18 C19 120.3(3) 2_578 . ?
C17 C18 H18 119.9 2_578 . ?
C19 C18 H18 119.9 . . ?
C18 C19 C17 119.1(2) . . ?
C18 C19 C20 120.6(2) . . ?
C17 C19 C20 120.3(3) . . ?
O4 C20 O3 125.3(3) . . ?
O4 C20 C19 118.3(3) . . ?
O3 C20 C19 116.4(2) . . ?

loop_
_geom_bond_atom_site_label_1
_geom_bond_atom_site_label_2
_geom_bond_distance
_geom_bond_site_symmetry_2
_geom_bond_publ_flag
Ni1 O3 2.046(2) . ?
Ni1 O2 2.050(2) . ?
Ni1 N1 2.068(2) . ?
Ni1 N2 2.079(2) . ?
Ni1 O5W 2.084(2) . ?
Ni1 O1 2.194(2) . ?
Ni1 C13 2.442(3) . ?
N1 C1 1.336(4) . ?
N1 C5 1.354(3) . ?
N2 C12 1.341(4) . ?
N2 C6 1.352(4) . ?
O1 C13 1.265(3) . ?
O2 C13 1.268(3) . ?
O3 C20 1.262(3) . ?
O4 C20 1.253(3) . ?
O5W H1W 0.93(4) . ?
O5W H2W 0.76(4) . ?
C1 C2 1.388(4) . ?
C1 H1 0.9300 . ?
C2 C3 1.363(4) . ?
C2 H2 0.9300 . ?
C3 C4 1.412(4) . ?
C3 H3 0.9300 . ?
C4 C5 1.398(4) . ?
C4 C9 1.437(4) . ?
C5 C6 1.441(4) . ?
C6 C7 1.406(4) . ?
C7 C10 1.416(4) . ?
C7 C8 1.422(4) . ?
C8 C9 1.350(5) . ?
C8 H8 0.9300 . ?
C9 H9 0.9300 . ?
C10 C11 1.350(5) . ?
C10 H10 0.9300 . ?
C11 C12 1.395(5) . ?
C11 H11 0.9300 . ?
C12 H12 0.9300 . ?
C13 C14 1.500(4) . ?
C14 C15 1.388(4) . ?
C14 C16 1.390(4) . ?
C15 C16 1.389(4) 2_566 ?
C15 H15 0.9300 . ?
C16 C15 1.389(4) 2_566 ?
C16 H16 0.9300 . ?
C17 C18 1.387(4) 2_578 ?
C17 C19 1.395(4) . ?
C17 H17 0.9300 . ?
C18 C17 1.387(4) 2_578 ?
C18 C19 1.393(4) . ?
C18 H18 0.9300 . ?
C19 C20 1.504(4) . ?
